data_4033570
loop_
_publ_author_name
'Ill\'an-Cabeza, Nuria A'
'Garc\'ia-Garc\'ia, Antonio R'
'Mart\'inez-Martos, Jos\'e M'
'Ram\'irez-Exp\'osito, Mar\'ia J'
'Moreno-Carretero, Miguel N'

_publ_section_title
;
 Antiproliferative effects of palladium(II) complexes of
 5-nitrosopyrimidines and interactions with the proteolytic regulatory
 enzymes of the renin-angiotensin system in tumoral brain cells.
;
_journal_name_full 'Journal of inorganic biochemistry'
_journal_page_first 118
_journal_page_last 127
_journal_paper_doi 10.1016/j.jinorgbio.2013.06.005
_journal_volume 126
_journal_year 2013
_chemical_formula_moiety '2(C8 H10 Cl N5 O3 Pd), O'
_chemical_formula_sum 'C16 H20 Cl2 N10 O7 Pd2'
_chemical_formula_weight 748.12
_chemical_name_systematic
;
 ?
;
_space_group_IT_number 2
_symmetry_cell_setting triclinic
_symmetry_space_group_name_Hall '-P 1'
_symmetry_space_group_name_H-M 'P -1'
_atom_sites_solution_hydrogens geom
_atom_sites_solution_primary direct
_atom_sites_solution_secondary difmap
_audit_creation_method SHELXL-97
_cell_angle_alpha 106.720(5)
_cell_angle_beta 104.256(4)
_cell_angle_gamma 97.837(6)
_cell_formula_units_Z 2
_cell_length_a 8.6817(6)
_cell_length_b 11.5495(6)
_cell_length_c 13.8579(6)
_cell_measurement_reflns_used 5746
_cell_measurement_temperature 120(2)
_cell_measurement_theta_max 27.50
_cell_measurement_theta_min 4.03
_cell_volume 1257.25(14)
_computing_cell_refinement 'Dirax/lsq (Duisenberg & Schreurs, 1989-2000)'
_computing_data_collection 'Collect (Bruker AXS BV, 1997-2004)'
_computing_data_reduction 'EvalCCD (Duisenberg & Schreurs 1990-2000)'
_computing_publication_material 'WinGX publication routines (Farrugia, 1999)'
_computing_structure_refinement 'SHELXL-97 (Sheldrick, 1997)'
_computing_structure_solution 'SHELXS-97 (Sheldrick, 1997)'
_diffrn_ambient_temperature 120(2)
_diffrn_detector_area_resol_mean 9
_diffrn_measured_fraction_theta_full 0.997
_diffrn_measured_fraction_theta_max 0.997
_diffrn_measurement_device_type KappaCCD
_diffrn_measurement_method 'CCD rotation images, thick slices'
_diffrn_radiation_monochromator graphite
_diffrn_radiation_source 'fine-focus sealed tube'
_diffrn_radiation_type MoK\a
_diffrn_radiation_wavelength 0.71073
_diffrn_reflns_av_R_equivalents 0.0550
_diffrn_reflns_av_sigmaI/netI 0.0455
_diffrn_reflns_limit_h_max 11
_diffrn_reflns_limit_h_min -11
_diffrn_reflns_limit_k_max 14
_diffrn_reflns_limit_k_min -14
_diffrn_reflns_limit_l_max 17
_diffrn_reflns_limit_l_min -17
_diffrn_reflns_number 31706
_diffrn_reflns_theta_full 27.50
_diffrn_reflns_theta_max 27.50
_diffrn_reflns_theta_min 4.03
_exptl_absorpt_coefficient_mu 1.701
_exptl_absorpt_correction_T_max 0.8349
_exptl_absorpt_correction_T_min 0.5794
_exptl_absorpt_correction_type multi-scan
_exptl_absorpt_process_details 'SADABS, 2.10, 2003'
_exptl_crystal_colour yellow
_exptl_crystal_density_diffrn 1.976
_exptl_crystal_density_method 'not measured'
_exptl_crystal_description prism
_exptl_crystal_F_000 736
_exptl_crystal_size_max 0.36
_exptl_crystal_size_mid 0.17
_exptl_crystal_size_min 0.11
_refine_diff_density_max 1.369
_refine_diff_density_min -2.081
_refine_diff_density_rms 0.199
_refine_ls_extinction_method none
_refine_ls_goodness_of_fit_ref 1.072
_refine_ls_hydrogen_treatment mixed
_refine_ls_matrix_type full
_refine_ls_number_parameters 374
_refine_ls_number_reflns 5746
_refine_ls_number_restraints 0
_refine_ls_restrained_S_all 1.072
_refine_ls_R_factor_all 0.0904
_refine_ls_R_factor_gt 0.0528
_refine_ls_shift/su_max 0.000
_refine_ls_shift/su_mean 0.000
_refine_ls_structure_factor_coef Fsqd
_refine_ls_weighting_details 'calc w=1/[\s^2^(Fo^2^)+(0.0607P)^2^+7.9044P] where P=(Fo^2^+2Fc^2^)/3'
_refine_ls_weighting_scheme calc
_refine_ls_wR_factor_gt 0.1218
_refine_ls_wR_factor_ref 0.1502
_reflns_number_gt 3856
_reflns_number_total 5746
_reflns_threshold_expression >2sigma(I)
_cod_data_source_file pddanu_871269.cif
_cod_data_source_block import
_cod_original_cell_volume 1257.25(12)
_cod_database_code 4033570

loop_
_symmetry_equiv_pos_as_xyz
'x, y, z'
'-x, -y, -z'

loop_
_atom_site_label
_atom_site_type_symbol
_atom_site_fract_x
_atom_site_fract_y
_atom_site_fract_z
_atom_site_U_iso_or_equiv
_atom_site_adp_type
_atom_site_occupancy
_atom_site_symmetry_multiplicity
_atom_site_calc_flag
_atom_site_refinement_flags
_atom_site_disorder_assembly
_atom_site_disorder_group
N1S' N 0.3301(6) 0.2451(4) 0.7287(3) 0.0202(10) Uani 1 1 d . . .
O5' O 0.2181(6) 0.4708(5) 0.8280(4) 0.0419(12) Uani 1 1 d . . .
N5' N 0.3668(7) 0.5054(5) 0.8628(4) 0.0274(11) Uani 1 1 d . . .
N3 N 0.5134(7) 0.8450(5) 0.5481(4) 0.0315(13) Uani 1 1 d . . .
C4 C 0.6329(8) 0.7833(6) 0.5228(5) 0.0288(14) Uani 1 1 d . . .
N1 N 0.2905(6) 0.6810(5) 0.4526(4) 0.0267(11) Uani 1 1 d . . .
C5 C 0.5640(8) 0.6543(6) 0.4585(5) 0.0251(12) Uani 1 1 d . . .
C5' C 0.4447(8) 0.6204(6) 0.9278(5) 0.0295(14) Uani 1 1 d . . .
C6' C 0.6195(9) 0.6385(6) 0.9590(5) 0.0297(14) Uani 1 1 d . . .
O2 O 0.2610(5) 0.8686(4) 0.5465(4) 0.0324(10) Uani 1 1 d . . .
C2 C 0.3505(8) 0.8037(6) 0.5199(5) 0.0270(13) Uani 1 1 d . . .
C3 C 0.5889(10) 0.9754(6) 0.6236(6) 0.0419(18) Uani 1 1 d . . .
H1A H 0.7072 0.9921 0.6366 0.063 Uiso 1 1 calc R . .
H1B H 0.5645 0.9844 0.6904 0.063 Uiso 1 1 calc R . .
H1C H 0.5438 1.0345 0.5927 0.063 Uiso 1 1 calc R . .
C1 C 0.1133(7) 0.6300(6) 0.4184(6) 0.0354(16) Uani 1 1 d . . .
H3A H 0.0593 0.6941 0.4491 0.053 Uiso 1 1 calc R . .
H3B H 0.0912 0.5591 0.4423 0.053 Uiso 1 1 calc R . .
H3C H 0.0717 0.6030 0.3412 0.053 Uiso 1 1 calc R . .
N1' N 0.7135(7) 0.7513(5) 1.0273(4) 0.0349(13) Uani 1 1 d . . .
O2' O 0.7293(7) 0.9479(4) 1.1308(4) 0.0447(13) Uani 1 1 d . . .
C2' C 0.6446(9) 0.8504(6) 1.0689(5) 0.0349(16) Uani 1 1 d . . .
N3' N 0.4732(7) 0.8254(5) 1.0344(4) 0.0277(12) Uani 1 1 d . . .
O4' O 0.2215(6) 0.7125(5) 0.9402(4) 0.0400(12) Uani 1 1 d . . .
C3' C 0.4001(10) 0.9328(6) 1.0803(6) 0.0430(18) Uani 1 1 d . . .
H1'1 H 0.4876 1.0032 1.1295 0.065 Uiso 1 1 calc R . .
H1'2 H 0.3274 0.9072 1.1181 0.065 Uiso 1 1 calc R . .
H1'3 H 0.3380 0.9574 1.0231 0.065 Uiso 1 1 calc R . .
C4' C 0.3679(9) 0.7203(6) 0.9649(5) 0.0330(15) Uani 1 1 d . . .
C1' C 0.8906(9) 0.7738(7) 1.0552(6) 0.0467(19) Uani 1 1 d . . .
H3'1 H 0.9381 0.8587 1.1039 0.070 Uiso 1 1 calc R . .
H3'2 H 0.9240 0.7627 0.9911 0.070 Uiso 1 1 calc R . .
H3'3 H 0.9287 0.7151 1.0892 0.070 Uiso 1 1 calc R . .
C2S C 0.9398(8) 0.2277(6) 0.2782(6) 0.0307(14) Uani 1 1 d . . .
C1S' C 0.2151(8) 0.1766(6) 0.6912(5) 0.0304(14) Uani 1 1 d . . .
C1S C 0.8008(8) 0.2834(6) 0.2914(5) 0.0282(14) Uani 1 1 d . . .
C2S' C 0.0628(9) 0.0821(7) 0.6396(6) 0.0378(16) Uani 1 1 d . . .
O4 O 0.7773(5) 0.8331(4) 0.5505(4) 0.0317(10) Uani 1 1 d . . .
O2W O -0.0001(12) 0.5026(9) 0.9554(7) 0.043(3) Uani 0.50 1 d P . .
O1W O 0.0596(12) 0.4478(9) 0.1742(8) 0.044(2) Uani 0.50 1 d P . .
H6' H 0.766(9) 0.543(7) 0.933(6) 0.03(2) Uiso 1 1 d . . .
H2S3 H 0.993(8) 0.266(6) 0.235(5) 0.035(19) Uiso 1 1 d . . .
H2S2 H 0.916(8) 0.142(6) 0.240(5) 0.026(17) Uiso 1 1 d . . .
H2S4 H -0.002(8) 0.077(6) 0.693(5) 0.027(17) Uiso 1 1 d . . .
H2S1 H 1.025(11) 0.251(8) 0.357(7) 0.07(3) Uiso 1 1 d . . .
H2S5 H -0.005(10) 0.111(7) 0.594(6) 0.05(2) Uiso 1 1 d . . .
H2S6 H 0.089(10) -0.002(8) 0.606(6) 0.06(3) Uiso 1 1 d . . .
H6 H 0.244(9) 0.460(6) 0.326(5) 0.029 Uiso 1 1 d . . .
Pd1 Pd 0.50825(5) 0.40445(4) 0.32544(3) 0.02320(15) Uani 1 1 d . . .
Pd2 Pd 0.51841(6) 0.39602(4) 0.82336(3) 0.02610(15) Uani 1 1 d . . .
Cl1 Cl 0.3247(2) 0.22275(14) 0.21572(13) 0.0311(4) Uani 1 1 d . . .
Cl2 Cl 0.7121(2) 0.28394(14) 0.78440(13) 0.0327(4) Uani 1 1 d . . .
N1S N 0.6966(6) 0.3238(5) 0.3020(4) 0.0241(11) Uani 1 1 d . . .
N6' N 0.6823(7) 0.5488(5) 0.9214(4) 0.0263(12) Uani 1 1 d . . .
N6 N 0.3359(6) 0.4941(5) 0.3559(4) 0.0227(11) Uani 1 1 d . . .
N5 N 0.6488(6) 0.5689(5) 0.4247(4) 0.0254(11) Uani 1 1 d . . .
O5 O 0.7989(5) 0.5923(4) 0.4542(4) 0.0341(11) Uani 1 1 d . . .
C6 C 0.3890(7) 0.6049(5) 0.4192(4) 0.0215(12) Uani 1 1 d . . .

loop_
_atom_site_aniso_label
_atom_site_aniso_U_11
_atom_site_aniso_U_22
_atom_site_aniso_U_33
_atom_site_aniso_U_23
_atom_site_aniso_U_13
_atom_site_aniso_U_12
N1S' 0.029(3) 0.020(2) 0.011(2) 0.0096(19) 0.004(2) -0.003(2)
O5' 0.035(3) 0.043(3) 0.045(3) 0.011(2) 0.014(2) 0.005(2)
N5' 0.038(3) 0.026(3) 0.019(2) 0.007(2) 0.011(2) 0.004(2)
N3 0.040(3) 0.050(3) 0.029(3) 0.029(3) 0.021(2) 0.034(3)
C4 0.036(4) 0.030(3) 0.020(3) 0.015(3) 0.002(3) 0.001(3)
N1 0.026(3) 0.025(3) 0.029(3) 0.007(2) 0.008(2) 0.010(2)
C5 0.028(3) 0.029(3) 0.026(3) 0.014(3) 0.013(3) 0.008(3)
C5' 0.042(4) 0.030(3) 0.028(3) 0.017(3) 0.019(3) 0.012(3)
C6' 0.046(4) 0.022(3) 0.019(3) 0.007(2) 0.010(3) 0.000(3)
O2 0.028(2) 0.030(2) 0.046(3) 0.015(2) 0.014(2) 0.017(2)
C2 0.023(3) 0.034(3) 0.027(3) 0.013(3) 0.009(3) 0.007(3)
C3 0.062(5) 0.021(3) 0.042(4) 0.011(3) 0.015(4) 0.010(3)
C1 0.019(3) 0.036(4) 0.051(4) 0.012(3) 0.012(3) 0.009(3)
N1' 0.048(4) 0.027(3) 0.025(3) 0.006(2) 0.007(3) 0.004(3)
O2' 0.064(4) 0.025(3) 0.035(3) 0.004(2) 0.007(2) 0.004(2)
C2' 0.055(5) 0.026(3) 0.028(3) 0.014(3) 0.014(3) 0.008(3)
N3' 0.049(3) 0.032(3) 0.013(2) 0.014(2) 0.017(2) 0.017(3)
O4' 0.044(3) 0.041(3) 0.037(3) 0.014(2) 0.013(2) 0.014(2)
C3' 0.065(5) 0.027(4) 0.044(4) 0.014(3) 0.024(4) 0.013(3)
C4' 0.055(5) 0.027(3) 0.016(3) 0.006(3) 0.009(3) 0.010(3)
C1' 0.040(4) 0.035(4) 0.046(4) -0.004(3) 0.006(3) 0.001(3)
C2S 0.024(3) 0.028(4) 0.035(4) 0.005(3) 0.006(3) 0.009(3)
C1S' 0.030(4) 0.033(4) 0.027(3) 0.006(3) 0.010(3) 0.011(3)
C1S 0.041(4) 0.027(3) 0.019(3) 0.010(2) 0.009(3) 0.013(3)
C2S' 0.031(4) 0.040(4) 0.033(4) 0.005(3) 0.002(3) 0.006(3)
O4 0.023(2) 0.029(2) 0.037(3) 0.009(2) 0.0026(19) 0.0001(19)
O2W 0.041(6) 0.040(5) 0.040(5) -0.004(5) 0.017(5) 0.016(4)
O1W 0.032(5) 0.042(6) 0.055(7) 0.012(5) 0.012(5) 0.006(4)
Pd1 0.0249(3) 0.0276(3) 0.0227(3) 0.01194(19) 0.01042(19) 0.01070(19)
Pd2 0.0342(3) 0.0227(3) 0.0204(3) 0.00752(19) 0.0086(2) 0.0019(2)
Cl1 0.0365(9) 0.0263(8) 0.0343(8) 0.0106(6) 0.0143(7) 0.0117(7)
Cl2 0.0413(9) 0.0245(8) 0.0315(8) 0.0092(6) 0.0096(7) 0.0079(7)
N1S 0.019(2) 0.043(3) 0.021(3) 0.021(2) 0.009(2) 0.013(2)
N6' 0.030(3) 0.031(3) 0.025(3) 0.017(2) 0.009(2) 0.011(2)
N6 0.016(2) 0.031(3) 0.023(3) 0.013(2) 0.007(2) 0.001(2)
N5 0.027(3) 0.032(3) 0.024(3) 0.019(2) 0.008(2) 0.008(2)
O5 0.017(2) 0.041(3) 0.044(3) 0.012(2) 0.010(2) 0.0088(19)
C6 0.026(3) 0.023(3) 0.020(3) 0.013(2) 0.008(2) 0.006(2)

loop_
_atom_type_symbol
_atom_type_description
_atom_type_scat_dispersion_real
_atom_type_scat_dispersion_imag
_atom_type_scat_source
C C 0.0033 0.0016 'International Tables Vol C Tables 4.2.6.8 and 6.1.1.4'
H H 0.0000 0.0000 'International Tables Vol C Tables 4.2.6.8 and 6.1.1.4'
Cl Cl 0.1484 0.1585 'International Tables Vol C Tables 4.2.6.8 and 6.1.1.4'
N N 0.0061 0.0033 'International Tables Vol C Tables 4.2.6.8 and 6.1.1.4'
O O 0.0106 0.0060 'International Tables Vol C Tables 4.2.6.8 and 6.1.1.4'
Pd Pd -0.9988 1.0072 'International Tables Vol C Tables 4.2.6.8 and 6.1.1.4'

loop_
_geom_angle_atom_site_label_1
_geom_angle_atom_site_label_2
_geom_angle_atom_site_label_3
_geom_angle
_geom_angle_site_symmetry_1
_geom_angle_site_symmetry_3
C1S' N1S' Pd2 166.2(5) . .
O5' N5' C5' 123.8(6) . .
O5' N5' Pd2 122.9(4) . .
C5' N5' Pd2 113.3(4) . .
C2 N3 C4 130.1(6) . .
C2 N3 C3 118.8(5) . .
C4 N3 C3 111.0(6) . .
O4 C4 N3 123.7(6) . .
O4 C4 C5 124.6(6) . .
N3 C4 C5 111.7(6) . .
C6 N1 C2 123.1(5) . .
C6 N1 C1 118.6(5) . .
C2 N1 C1 118.3(5) . .
N5 C5 C4 126.0(6) . .
N5 C5 C6 112.6(5) . .
C4 C5 C6 121.4(5) . .
N5' C5' C6' 113.6(6) . .
N5' C5' C4' 125.6(6) . .
C6' C5' C4' 120.8(6) . .
N6' C6' N1' 121.9(7) . .
N6' C6' C5' 118.7(6) . .
N1' C6' C5' 119.4(6) . .
O2 C2 N3 122.9(6) . .
O2 C2 N1 121.5(6) . .
N3 C2 N1 115.4(5) . .
N3 C3 H1A 109.5 . .
N3 C3 H1B 109.5 . .
H1A C3 H1B 109.5 . .
N3 C3 H1C 109.5 . .
H1A C3 H1C 109.5 . .
H1B C3 H1C 109.5 . .
N1 C1 H3A 109.5 . .
N1 C1 H3B 109.5 . .
H3A C1 H3B 109.5 . .
N1 C1 H3C 109.5 . .
H3A C1 H3C 109.5 . .
H3B C1 H3C 109.5 . .
C6' N1' C2' 122.1(6) . .
C6' N1' C1' 120.3(6) . .
C2' N1' C1' 117.6(6) . .
O2' C2' N1' 121.1(7) . .
O2' C2' N3' 123.9(6) . .
N1' C2' N3' 115.1(6) . .
C4' N3' C2' 128.4(6) . .
C4' N3' C3' 116.9(6) . .
C2' N3' C3' 114.6(6) . .
N3' C3' H1'1 109.5 . .
N3' C3' H1'2 109.5 . .
H1'1 C3' H1'2 109.5 . .
N3' C3' H1'3 109.5 . .
H1'1 C3' H1'3 109.5 . .
H1'2 C3' H1'3 109.5 . .
O4' C4' N3' 121.5(6) . .
O4' C4' C5' 124.4(6) . .
N3' C4' C5' 114.1(6) . .
N1' C1' H3'1 109.5 . .
N1' C1' H3'2 109.5 . .
H3'1 C1' H3'2 109.5 . .
N1' C1' H3'3 109.5 . .
H3'1 C1' H3'3 109.5 . .
H3'2 C1' H3'3 109.5 . .
C1S C2S H2S3 108(4) . .
C1S C2S H2S2 117(4) . .
H2S3 C2S H2S2 104(5) . .
C1S C2S H2S1 107(5) . .
H2S3 C2S H2S1 110(6) . .
H2S2 C2S H2S1 112(6) . .
N1S' C1S' C2S' 178.5(7) . .
N1S C1S C2S 179.0(7) . .
C1S' C2S' H2S4 111(4) . .
C1S' C2S' H2S5 107(5) . .
H2S4 C2S' H2S5 102(6) . .
C1S' C2S' H2S6 109(5) . .
H2S4 C2S' H2S6 111(6) . .
H2S5 C2S' H2S6 115(7) . .
N6 Pd1 N5 80.2(2) . .
N6 Pd1 N1S 175.8(2) . .
N5 Pd1 N1S 95.6(2) . .
N6 Pd1 Cl1 94.01(16) . .
N5 Pd1 Cl1 174.19(15) . .
N1S Pd1 Cl1 90.12(16) . .
N6' Pd2 N5' 80.7(2) . .
N6' Pd2 N1S' 173.9(2) . .
N5' Pd2 N1S' 93.5(2) . .
N6' Pd2 Cl2 94.60(17) . .
N5' Pd2 Cl2 175.17(16) . .
N1S' Pd2 Cl2 91.28(15) . .
C1S N1S Pd1 178.0(6) . .
C6' N6' Pd2 113.7(5) . .
C6' N6' H6' 131(6) . .
Pd2 N6' H6' 115(6) . .
C6 N6 Pd1 114.8(4) . .
C6 N6 H6 127(5) . .
Pd1 N6 H6 118(5) . .
O5 N5 C5 121.7(5) . .
O5 N5 Pd1 124.2(4) . .
C5 N5 Pd1 114.1(4) . .
N6 C6 N1 123.8(6) . .
N6 C6 C5 118.3(5) . .
N1 C6 C5 117.9(5) . .

loop_
_geom_bond_atom_site_label_1
_geom_bond_atom_site_label_2
_geom_bond_distance
_geom_bond_site_symmetry_2
N1S' C1S' 1.088(8) .
N1S' Pd2 2.070(5) .
O5' N5' 1.225(7) .
N5' C5' 1.341(8) .
N5' Pd2 2.009(5) .
N3 C2 1.348(8) .
N3 C4 1.394(8) .
N3 C3 1.510(9) .
C4 O4 1.220(8) .
C4 C5 1.450(9) .
N1 C6 1.373(7) .
N1 C2 1.396(8) .
N1 C1 1.473(8) .
C5 N5 1.355(8) .
C5 C6 1.452(9) .
C5' C6' 1.439(10) .
C5' C4' 1.442(9) .
C6' N6' 1.275(8) .
C6' N1' 1.371(8) .
O2 C2 1.200(7) .
C3 H1A 0.9800 .
C3 H1B 0.9800 .
C3 H1C 0.9800 .
C1 H3A 0.9800 .
C1 H3B 0.9800 .
C1 H3C 0.9800 .
N1' C2' 1.406(9) .
N1' C1' 1.456(9) .
O2' C2' 1.205(8) .
C2' N3' 1.407(9) .
N3' C4' 1.352(9) .
N3' C3' 1.519(8) .
O4' C4' 1.216(9) .
C3' H1'1 0.9800 .
C3' H1'2 0.9800 .
C3' H1'3 0.9800 .
C1' H3'1 0.9800 .
C1' H3'2 0.9800 .
C1' H3'3 0.9800 .
C2S C1S 1.469(9) .
C2S H2S3 1.00(7) .
C2S H2S2 0.94(7) .
C2S H2S1 1.09(9) .
C1S' C2S' 1.464(10) .
C1S N1S 1.094(8) .
C2S' H2S4 1.04(7) .
C2S' H2S5 0.92(8) .
C2S' H2S6 1.03(9) .
O2W O2W 1.255(19) 2_567
Pd1 N6 1.993(5) .
Pd1 N5 2.006(5) .
Pd1 N1S 2.037(5) .
Pd1 Cl1 2.3051(17) .
Pd2 N6' 1.992(6) .
Pd2 Cl2 2.3312(17) .
N6' H6' 0.73(7) .
N6 C6 1.269(8) .
N6 H6 0.79(7) .
N5 O5 1.232(6) .
